data_2222362
loop_
_publ_author_name
'Zhou, Jian-Cheng'
'Zhang, Zheng-Yun'
'Zhang, Chuan-Ming'
'Li, Nai-Xu'

_publ_section_title
;
 (<i>E</i>)-3-(2-Hydroxy-4-methoxybenzylideneamino)benzonitrile
;
_journal_coeditor_code HK2714
_journal_issue 7
_journal_name_full 'Acta Crystallographica Section E'
_journal_page_first o1644
_journal_paper_doi 10.1107/S1600536809023174
_journal_volume 65
_journal_year 2009
_chemical_formula_iupac 'C15 H12 N2 O2'
_chemical_formula_moiety 'C15 H12 N2 O2'
_chemical_formula_sum 'C15 H12 N2 O2'
_chemical_formula_weight 252.27
_chemical_name_systematic
;
(<i>E</i>)-3-(2-Hydroxy-4-methoxybenzylideneamino)benzonitrile
;
_space_group_IT_number 15
_symmetry_cell_setting monoclinic
_symmetry_space_group_name_Hall '-C 2yc'
_symmetry_space_group_name_H-M 'C 1 2/c 1'
_atom_sites_solution_hydrogens geom
_atom_sites_solution_primary direct
_atom_sites_solution_secondary difmap
_audit_creation_method SHELXL-97
_cell_angle_alpha 90.00
_cell_angle_beta 102.14(3)
_cell_angle_gamma 90.00
_cell_formula_units_Z 8
_cell_length_a 14.484(3)
_cell_length_b 6.6587(13)
_cell_length_c 26.461(5)
_cell_measurement_reflns_used 9417
_cell_measurement_temperature 294(2)
_cell_measurement_theta_max 27.68
_cell_measurement_theta_min 3.14
_cell_volume 2494.9(9)
_computing_cell_refinement 'CrystalClear (Rigaku, 2005)'
_computing_data_collection 'CrystalClear (Rigaku, 2005)'
_computing_data_reduction 'CrystalClear (Rigaku, 2005)'
_computing_molecular_graphics 'ORTEP-3 for Windows (Farrugia, 1997) and PLATON (Spek, 2009)'
_computing_publication_material 'SHELXL97 (Sheldrick, 2008) and PLATON (Spek, 2009)'
_computing_structure_refinement 'SHELXL97 (Sheldrick, 2008)'
_computing_structure_solution 'SHELXS97 (Sheldrick, 2008)'
_diffrn_ambient_temperature 294(2)
_diffrn_detector_area_resol_mean 13.6612
_diffrn_measured_fraction_theta_full 0.997
_diffrn_measured_fraction_theta_max 0.997
_diffrn_measurement_device_type 'Rigaku SCXmini'
_diffrn_measurement_method \w
_diffrn_radiation_monochromator graphite
_diffrn_radiation_source 'fine-focus sealed tube'
_diffrn_radiation_type MoK\a
_diffrn_radiation_wavelength 0.71073
_diffrn_reflns_av_R_equivalents 0.0622
_diffrn_reflns_av_sigmaI/netI 0.0588
_diffrn_reflns_limit_h_max 18
_diffrn_reflns_limit_h_min -18
_diffrn_reflns_limit_k_max 8
_diffrn_reflns_limit_k_min -8
_diffrn_reflns_limit_l_max 34
_diffrn_reflns_limit_l_min -34
_diffrn_reflns_number 12044
_diffrn_reflns_theta_full 27.48
_diffrn_reflns_theta_max 27.48
_diffrn_reflns_theta_min 3.15
_diffrn_standards_number 0
_exptl_absorpt_coefficient_mu 0.091
_exptl_absorpt_correction_T_max 0.982
_exptl_absorpt_correction_T_min 0.982
_exptl_absorpt_correction_type multi-scan
_exptl_absorpt_process_details '(CrystalClear; Rigaku, 2005)'
_exptl_crystal_colour yellow
_exptl_crystal_density_diffrn 1.343
_exptl_crystal_density_method 'not measured'
_exptl_crystal_description prism
_exptl_crystal_F_000 1056
_exptl_crystal_size_max 0.2
_exptl_crystal_size_mid 0.2
_exptl_crystal_size_min 0.2
_refine_diff_density_max 0.141
_refine_diff_density_min -0.181
_refine_ls_extinction_method none
_refine_ls_goodness_of_fit_ref 1.012
_refine_ls_hydrogen_treatment mixed
_refine_ls_matrix_type full
_refine_ls_number_parameters 176
_refine_ls_number_reflns 2861
_refine_ls_number_restraints 0
_refine_ls_restrained_S_all 1.012
_refine_ls_R_factor_all 0.1131
_refine_ls_R_factor_gt 0.0590
_refine_ls_shift/su_max 0.000
_refine_ls_shift/su_mean 0.000
_refine_ls_structure_factor_coef Fsqd
_refine_ls_weighting_details 'calc w=1/[\s^2^(Fo^2^)+(0.0618P)^2^+0.0432P] where P=(Fo^2^+2Fc^2^)/3'
_refine_ls_weighting_scheme calc
_refine_ls_wR_factor_gt 0.1206
_refine_ls_wR_factor_ref 0.1421
_reflns_number_gt 1608
_reflns_number_total 2861
_reflns_threshold_expression I>2\s(I)
_cod_data_source_file hk2714.cif
_cod_data_source_block I
_cod_original_sg_symbol_H-M 'C 2/c'
_cod_database_code 2222362
_cod_database_fobs_code 2222362

loop_
_symmetry_equiv_pos_as_xyz
'x, y, z'
'-x, y, -z+1/2'
'x+1/2, y+1/2, z'
'-x+1/2, y+1/2, -z+1/2'
'-x, -y, -z'
'x, -y, z-1/2'
'-x+1/2, -y+1/2, -z'
'x+1/2, -y+1/2, z-1/2'

loop_
_atom_site_type_symbol
_atom_site_label
_atom_site_fract_x
_atom_site_fract_y
_atom_site_fract_z
_atom_site_U_iso_or_equiv
_atom_site_adp_type
_atom_site_calc_flag
_atom_site_refinement_flags
_atom_site_occupancy
_atom_site_disorder_assembly
_atom_site_disorder_group
O O1 0.60788(11) -0.3053(2) 0.21473(6) 0.0585(4) Uani d . 1 . .
H H1B 0.602(2) -0.228(4) 0.2426(12) 0.116(11) Uiso d . 1 . .
O O2 0.70583(11) -0.2132(2) 0.05513(6) 0.0605(4) Uani d . 1 . .
N N1 0.61594(10) 0.0051(2) 0.27458(6) 0.0452(4) Uani d . 1 . .
N N2 0.56309(17) -0.2127(4) 0.47862(8) 0.0890(8) Uani d . 1 . .
C C1 0.66562(12) 0.0183(3) 0.19441(7) 0.0415(5) Uani d . 1 . .
C C2 0.64330(13) -0.1851(3) 0.18223(7) 0.0426(5) Uani d . 1 . .
C C3 0.65629(13) -0.2662(3) 0.13598(7) 0.0458(5) Uani d . 1 . .
H H3A 0.6414 -0.4001 0.1282 0.055 Uiso calc R 1 . .
C C4 0.69136(13) -0.1477(3) 0.10142(7) 0.0456(5) Uani d . 1 . .
C C5 0.71476(14) 0.0530(3) 0.11294(8) 0.0537(6) Uani d . 1 . .
H H5A 0.7387 0.1320 0.0897 0.064 Uiso calc R 1 . .
C C6 0.70216(14) 0.1324(3) 0.15864(8) 0.0506(5) Uani d . 1 . .
H H6A 0.7183 0.2658 0.1662 0.061 Uiso calc R 1 . .
C C7 0.67817(16) -0.4139(4) 0.03934(8) 0.0657(7) Uani d . 1 . .
H H7A 0.6926 -0.4398 0.0062 0.099 Uiso calc R 1 . .
H H7B 0.6115 -0.4292 0.0371 0.099 Uiso calc R 1 . .
H H7C 0.7118 -0.5072 0.0642 0.099 Uiso calc R 1 . .
C C8 0.64973(12) 0.1077(3) 0.24112(7) 0.0459(5) Uani d . 1 . .
H H8A 0.6641 0.2427 0.2475 0.055 Uiso calc R 1 . .
C C9 0.59329(12) 0.0935(3) 0.31897(7) 0.0425(5) Uani d . 1 . .
C C10 0.59023(13) -0.0336(3) 0.35993(7) 0.0465(5) Uani d . 1 . .
H H10A 0.6050 -0.1687 0.3575 0.056 Uiso calc R 1 . .
C C11 0.56549(13) 0.0373(3) 0.40448(7) 0.0465(5) Uani d . 1 . .
C C12 0.54203(14) 0.2386(3) 0.40845(8) 0.0530(6) Uani d . 1 . .
H H12A 0.5251 0.2869 0.4382 0.064 Uiso calc R 1 . .
C C13 0.54431(14) 0.3653(3) 0.36748(8) 0.0553(6) Uani d . 1 . .
H H13A 0.5288 0.5001 0.3697 0.066 Uiso calc R 1 . .
C C14 0.56938(14) 0.2945(3) 0.32322(8) 0.0504(5) Uani d . 1 . .
H H14A 0.5703 0.3820 0.2959 0.060 Uiso calc R 1 . .
C C15 0.56360(16) -0.1001(4) 0.44628(9) 0.0607(6) Uani d . 1 . .

loop_
_atom_site_aniso_label
_atom_site_aniso_U_11
_atom_site_aniso_U_22
_atom_site_aniso_U_33
_atom_site_aniso_U_12
_atom_site_aniso_U_13
_atom_site_aniso_U_23
O1 0.0842(11) 0.0452(9) 0.0495(9) -0.0166(8) 0.0219(8) 0.0008(8)
O2 0.0731(10) 0.0597(10) 0.0543(9) -0.0061(8) 0.0262(8) -0.0050(8)
N1 0.0460(10) 0.0446(10) 0.0429(10) -0.0022(8) 0.0045(8) -0.0012(8)
N2 0.1156(19) 0.0890(17) 0.0664(14) 0.0167(14) 0.0283(13) 0.0222(13)
C1 0.0390(10) 0.0397(11) 0.0441(11) -0.0004(9) 0.0052(8) 0.0032(9)
C2 0.0418(11) 0.0420(12) 0.0421(11) -0.0008(9) 0.0043(9) 0.0072(10)
C3 0.0477(12) 0.0408(12) 0.0488(12) -0.0056(9) 0.0102(9) -0.0002(10)
C4 0.0418(12) 0.0491(13) 0.0467(12) 0.0012(9) 0.0110(9) 0.0026(10)
C5 0.0596(13) 0.0461(13) 0.0598(14) -0.0060(10) 0.0229(11) 0.0076(11)
C6 0.0508(13) 0.0407(12) 0.0614(14) -0.0057(9) 0.0139(10) 0.0008(11)
C7 0.0796(17) 0.0624(16) 0.0582(15) -0.0047(13) 0.0213(12) -0.0105(12)
C8 0.0399(11) 0.0435(12) 0.0511(12) -0.0048(9) 0.0027(9) -0.0005(10)
C9 0.0373(11) 0.0436(12) 0.0441(11) -0.0021(9) 0.0026(8) -0.0008(10)
C10 0.0465(12) 0.0403(11) 0.0510(12) 0.0030(9) 0.0068(9) 0.0018(10)
C11 0.0416(11) 0.0531(13) 0.0439(12) -0.0005(9) 0.0069(9) 0.0020(10)
C12 0.0518(13) 0.0569(14) 0.0517(13) -0.0007(11) 0.0144(10) -0.0087(11)
C13 0.0558(14) 0.0440(13) 0.0675(15) 0.0019(10) 0.0161(11) -0.0056(12)
C14 0.0500(13) 0.0450(12) 0.0542(13) -0.0012(10) 0.0069(10) 0.0048(11)
C15 0.0658(15) 0.0659(16) 0.0515(14) 0.0083(12) 0.0147(11) 0.0030(13)

loop_
_atom_type_symbol
_atom_type_description
_atom_type_scat_dispersion_real
_atom_type_scat_dispersion_imag
_atom_type_scat_source
C C 0.0033 0.0016 'International Tables Vol C Tables 4.2.6.8 and 6.1.1.4'
H H 0.0000 0.0000 'International Tables Vol C Tables 4.2.6.8 and 6.1.1.4'
N N 0.0061 0.0033 'International Tables Vol C Tables 4.2.6.8 and 6.1.1.4'
O O 0.0106 0.0060 'International Tables Vol C Tables 4.2.6.8 and 6.1.1.4'

loop_
_geom_angle_atom_site_label_1
_geom_angle_atom_site_label_2
_geom_angle_atom_site_label_3
_geom_angle_site_symmetry_1
_geom_angle_site_symmetry_3
_geom_angle
_geom_angle_publ_flag
C2 O1 H1B . . 107.1(18) ?
C4 O2 C7 . . 118.43(16) ?
C8 N1 C9 . . 122.42(18) ?
C2 C1 C8 . . 121.61(17) ?
C6 C1 C2 . . 117.77(17) ?
C6 C1 C8 . . 120.60(19) ?
O1 C2 C1 . . 121.40(17) ?
O1 C2 C3 . . 118.10(18) ?
C3 C2 C1 . . 120.50(17) ?
C2 C3 H3A . . 120.0 ?
C4 C3 C2 . . 119.91(19) ?
C4 C3 H3A . . 120.0 ?
O2 C4 C3 . . 124.17(19) ?
O2 C4 C5 . . 115.32(18) ?
C3 C4 C5 . . 120.51(19) ?
C4 C5 H5A . . 120.3 ?
C6 C5 C4 . . 119.45(19) ?
C6 C5 H5A . . 120.3 ?
C1 C6 H6A . . 119.1 ?
C5 C6 C1 . . 121.8(2) ?
C5 C6 H6A . . 119.1 ?
O2 C7 H7A . . 109.5 ?
O2 C7 H7B . . 109.5 ?
O2 C7 H7C . . 109.5 ?
H7A C7 H7B . . 109.5 ?
H7A C7 H7C . . 109.5 ?
H7B C7 H7C . . 109.5 ?
N1 C8 C1 . . 121.54(19) ?
N1 C8 H8A . . 119.2 ?
C1 C8 H8A . . 119.2 ?
C10 C9 N1 . . 116.60(18) ?
C10 C9 C14 . . 118.36(18) ?
C14 C9 N1 . . 124.96(18) ?
C9 C10 H10A . . 119.5 ?
C11 C10 C9 . . 121.01(19) ?
C11 C10 H10A . . 119.5 ?
C10 C11 C12 . . 120.22(19) ?
C10 C11 C15 . . 119.15(19) ?
C12 C11 C15 . . 120.63(19) ?
C11 C12 H12A . . 120.6 ?
C13 C12 C11 . . 118.87(19) ?
C13 C12 H12A . . 120.6 ?
C12 C13 C14 . . 120.8(2) ?
C12 C13 H13A . . 119.6 ?
C14 C13 H13A . . 119.6 ?
C9 C14 H14A . . 119.6 ?
C13 C14 C9 . . 120.7(2) ?
C13 C14 H14A . . 119.6 ?
N2 C15 C11 . . 178.2(3) ?

loop_
_geom_bond_atom_site_label_1
_geom_bond_atom_site_label_2
_geom_bond_site_symmetry_2
_geom_bond_distance
_geom_bond_publ_flag
O1 C2 . 1.352(2) ?
O1 H1B . 0.92(3) ?
O2 C4 . 1.357(2) ?
O2 C7 . 1.432(3) ?
N1 C8 . 1.293(2) ?
N1 C9 . 1.413(2) ?
C1 C6 . 1.402(2) ?
C2 C1 . 1.414(3) ?
C3 C2 . 1.386(3) ?
C3 C4 . 1.383(3) ?
C3 H3A . 0.9300 ?
C4 C5 . 1.397(3) ?
C5 H5A . 0.9300 ?
C6 C5 . 1.367(3) ?
C6 H6A . 0.9300 ?
C7 H7A . 0.9600 ?
C7 H7B . 0.9600 ?
C7 H7C . 0.9600 ?
C8 C1 . 1.434(3) ?
C8 H8A . 0.9300 ?
C9 C10 . 1.383(3) ?
C9 C14 . 1.393(3) ?
C10 C11 . 1.385(3) ?
C10 H10A . 0.9300 ?
C11 C12 . 1.392(3) ?
C11 C15 . 1.440(3) ?
C12 C13 . 1.380(3) ?
C12 H12A . 0.9300 ?
C13 H13A . 0.9300 ?
C14 C13 . 1.380(3) ?
C14 H14A . 0.9300 ?
C15 N2 . 1.139(3) ?

loop_
_geom_hbond_atom_site_label_D
_geom_hbond_atom_site_label_H
_geom_hbond_atom_site_label_A
_geom_hbond_site_symmetry_A
_geom_hbond_distance_DH
_geom_hbond_distance_HA
_geom_hbond_distance_DA
_geom_hbond_angle_DHA
_geom_hbond_publ_flag
O1 H1B N1 . 0.92(3) 1.76(3) 2.592(3) 149(3) yes

loop_
_cod_related_entry_id
_cod_related_entry_database
_cod_related_entry_code
1 ChemSpider 24742650
